data_1565883
loop_
_publ_author_name
'Olejniczak, Anna'
'Katrusiak, Anna'
'Podsiad\/lo, Marcin'
'Katrusiak, Andrzej'

_publ_section_title
;
 Stochastic hydration of a high-nitrogen-content molecular compound
 recrystallized under pressure
;
_journal_issue 1
_journal_name_full IUCrJ
_journal_page_first 49
_journal_page_last 54
_journal_paper_doi 10.1107/S2052252521010381
_journal_volume 9
_journal_year 2022
_chemical_formula_moiety 'C4 H2 Cl N5'
_chemical_formula_sum 'C4 H2 Cl N5'
_chemical_formula_weight 155.56
_chemical_name_systematic 6-chloro-1,2,3,4-tetrazolo[1,5-b]pyridazine
_space_group_crystal_system orthorhombic
_space_group_IT_number 19
_space_group_name_Hall 'P 2ac 2ab'
_space_group_name_H-M_alt 'P 21 21 21'
_atom_sites_solution_hydrogens geom
_atom_sites_solution_primary direct
_audit_creation_date 2020-07-14
_audit_creation_method
;
Olex2 1.3
(compiled 2020.06.28 svn.raecde09e for OlexSys, GUI svn.r6132)
;
_cell_angle_alpha 90
_cell_angle_beta 90
_cell_angle_gamma 90
_cell_formula_units_Z 4
_cell_length_a 6.9235(13)
_cell_length_b 8.7578(5)
_cell_length_c 10.0265(11)
_cell_measurement_reflns_used 1343
_cell_measurement_temperature 296(2)
_cell_measurement_theta_max 22.3220
_cell_measurement_theta_min 4.2400
_cell_volume 607.95(14)
_computing_cell_refinement 'CrysAlisPro 1.171.40.67a (Rigaku OD, 2019)'
_computing_data_collection 'CrysAlisPro 1.171.40.67a (Rigaku OD, 2019)'
_computing_data_reduction 'CrysAlisPro 1.171.40.67a (Rigaku OD, 2019)'
_computing_molecular_graphics 'Olex2 1.3 (Dolomanov et al., 2009)'
_computing_publication_material 'Olex2 1.3 (Dolomanov et al., 2009)'
_computing_structure_refinement 'SHELXL 2018/3 (Sheldrick, 2015)'
_computing_structure_solution 'SHELXT 2018/2 (Sheldrick, 2018)'
_diffrn_ambient_environment 'diamond-anvil cell'
_diffrn_ambient_pressure 300000
_diffrn_ambient_temperature 296
_diffrn_detector 'CCD plate'
_diffrn_detector_area_resol_mean 16.2413
_diffrn_detector_type Eos
_diffrn_measured_fraction_theta_full 0.648
_diffrn_measured_fraction_theta_max 0.594
_diffrn_measurement_details
;
List of Runs (angles in degrees, time in seconds):

  # Type    Start    End  Width  t~exp~   \w     \q     \k     \f   Frames
--------------------------------------------------------------------------
  1  \f    -35.00  19.75   0.75   20.00   0.00 -30.00   0.00    --    73
  2  \f    140.00 200.00   0.75   20.00   0.00 -30.00   0.00    --    80
  3  \f    160.00 217.00   0.75   20.00   0.00  30.00   0.00    --    76
  4  \f    -20.00  34.75   0.75   20.00   0.00  30.00   0.00    --    73
  5  \w    -24.00  24.00   0.75   20.00    --   30.00  39.46 -12.90   64
  6  \w    -24.00  24.00   0.75   20.00    --   30.00  39.46 167.10   64
  7  \w    -50.00  10.00   0.75   20.00    --  -30.00  39.46 167.10   80
  8  \w    -50.00  10.00   0.75   20.00    --  -30.00  39.46 -12.90   80
  9  \w    -64.00  -8.50   0.75   20.00    --  -30.00  81.40 -28.90   74
 10  \w    -64.00  -8.50   0.75   20.00    --  -30.00  81.40 151.10   74
 11  \w    -19.00   8.00   0.75   20.00    --   30.00  81.40 151.10   36
 12  \w    -19.00   8.00   0.75   20.00    --   30.00  81.40 -28.90   36
 13  \w    -43.00 -21.25   0.75   20.00    --   30.00 134.60 -56.90   29
 14  \w    -43.00 -21.25   0.75   20.00    --   30.00 134.60 123.10   29
 15  \w    -90.00 -36.00   0.75   20.00    --  -30.00 134.60 123.10   72
 16  \w    -90.00 -36.00   0.75   20.00    --  -30.00 134.60 -56.90   72
;
_diffrn_measurement_device 'four-circle diffractometer'
_diffrn_measurement_device_type 'KM-4 CCD'
_diffrn_measurement_method
;
HP omega scans - for more details see:
A. Budzianowski, A. Katrusiak in High-Pressure Crystallography
(Eds.: A. Katrusiak, P. F. McMillan),
Dordrecht: Kluwer Acad. Publ., 2004 pp.157-168
;
_diffrn_orient_matrix_type 'CrysAlisPro convention (1999,Acta A55,543-557)'
_diffrn_orient_matrix_UB_11 0.0835139000
_diffrn_orient_matrix_UB_12 0.0173701000
_diffrn_orient_matrix_UB_13 0.0380512000
_diffrn_orient_matrix_UB_21 0.0388071000
_diffrn_orient_matrix_UB_22 -0.0729044000
_diffrn_orient_matrix_UB_23 -0.0152095000
_diffrn_orient_matrix_UB_31 0.0449762000
_diffrn_orient_matrix_UB_32 0.0307405000
_diffrn_orient_matrix_UB_33 -0.0576182000
_diffrn_radiation_monochromator graphite
_diffrn_radiation_probe x-ray
_diffrn_radiation_type 'Mo K\a'
_diffrn_radiation_wavelength 0.71073
_diffrn_reflns_av_R_equivalents 0.0391
_diffrn_reflns_av_unetI/netI 0.0429
_diffrn_reflns_Laue_measured_fraction_full 0.648
_diffrn_reflns_Laue_measured_fraction_max 0.594
_diffrn_reflns_limit_h_max 6
_diffrn_reflns_limit_h_min -6
_diffrn_reflns_limit_k_max 11
_diffrn_reflns_limit_k_min -11
_diffrn_reflns_limit_l_max 11
_diffrn_reflns_limit_l_min -11
_diffrn_reflns_number 3805
_diffrn_reflns_point_group_measured_fraction_full 0.664
_diffrn_reflns_point_group_measured_fraction_max 0.593
_diffrn_reflns_theta_full 25.242
_diffrn_reflns_theta_max 27.346
_diffrn_reflns_theta_min 4.267
_diffrn_source 'fine-focus sealed X-ray tube'
_diffrn_source_type 'Enhance (Mo) X-ray Source'
_exptl_absorpt_coefficient_mu 0.542
_exptl_absorpt_correction_T_max 1.00000
_exptl_absorpt_correction_T_min 0.31790
_exptl_absorpt_correction_type multi-scan
_exptl_absorpt_process_details
;
CrysAlisPro 1.171.39.46 (Rigaku Oxford Diffraction, 2018)
Empirical absorption correction using spherical harmonics,
 implemented in SCALE3 ABSPACK scaling algorithm.
;
_exptl_crystal_colour colorless
_exptl_crystal_density_diffrn 1.700
_exptl_crystal_description plate
_exptl_crystal_F_000 312
_exptl_crystal_size_max 0.26
_exptl_crystal_size_mid 0.22
_exptl_crystal_size_min 0.16
_refine_diff_density_max 0.135
_refine_diff_density_min -0.130
_refine_diff_density_rms 0.034
_refine_ls_abs_structure_details
;
 Flack x determined using 201 quotients [(I+)-(I-)]/[(I+)+(I-)]
 (Parsons, Flack and Wagner, Acta Cryst. B69 (2013) 249-259).
;
_refine_ls_abs_structure_Flack 0.16(7)
_refine_ls_extinction_method none
_refine_ls_goodness_of_fit_ref 1.078
_refine_ls_hydrogen_treatment constr
_refine_ls_matrix_type full
_refine_ls_number_parameters 91
_refine_ls_number_reflns 815
_refine_ls_number_restraints 0
_refine_ls_restrained_S_all 1.078
_refine_ls_R_factor_all 0.0665
_refine_ls_R_factor_gt 0.0425
_refine_ls_shift/su_max 0.000
_refine_ls_shift/su_mean 0.000
_refine_ls_structure_factor_coef Fsqd
_refine_ls_weighting_details 'w=1/[\s^2^(Fo^2^)+(0.0262P)^2^+0.2376P] where P=(Fo^2^+2Fc^2^)/3'
_refine_ls_weighting_scheme calc
_refine_ls_wR_factor_gt 0.0741
_refine_ls_wR_factor_ref 0.0811
_reflns_Friedel_coverage 0.670
_reflns_Friedel_fraction_full 0.689
_reflns_Friedel_fraction_max 0.591
_reflns_number_gt 621
_reflns_number_total 815
_reflns_threshold_expression 'I > 2\s(I)'
_cod_data_source_file lt5042.cif
_cod_data_source_block C4H2N5Cl1@0_30GPa_phase_alpha_xH2O
_cod_database_code 1565883
_shelx_shelxl_version_number 2018/3
_chemical_oxdiff_formula C4H2N5Cl1
_shelx_space_group_comment
;
The symmetry employed for this shelxl refinement is uniquely defined
by the following loop, which should always be used as a source of
symmetry information in preference to the above space-group names.
They are only intended as comments.
;
_reflns_odcompleteness_completeness 58.71
_reflns_odcompleteness_iscentric 1
_reflns_odcompleteness_theta 27.29
_olex2_refinement_description
;
1. Fixed Uiso
 At 1.2 times of:
  All C(H) groups
2.a Aromatic/amide H refined with riding coordinates:
 C7(H7), C8(H8)
;
_olex2_submission_special_instructions 'No special instructions were received'
_oxdiff_exptl_absorpt_empirical_details
;
Empirical correction (ABSPACK) includes:
- Absorption correction using spherical harmonics
- Frame scaling
;
_oxdiff_exptl_absorpt_empirical_full_max 2.141
_oxdiff_exptl_absorpt_empirical_full_min 0.706

loop_
_space_group_symop_operation_xyz
'x, y, z'
'-x+1/2, -y, z+1/2'
'-x, y+1/2, -z+1/2'
'x+1/2, -y+1/2, -z'

loop_
_atom_site_label
_atom_site_type_symbol
_atom_site_fract_x
_atom_site_fract_y
_atom_site_fract_z
_atom_site_U_iso_or_equiv
_atom_site_adp_type
_atom_site_occupancy
_atom_site_site_symmetry_order
_atom_site_calc_flag
_atom_site_refinement_flags_posn
_atom_site_refinement_flags_adp
_atom_site_refinement_flags_occupancy
_atom_site_disorder_assembly
_atom_site_disorder_group
Cl1 Cl 0.2930(3) 0.33337(13) 0.32396(16) 0.0680(7) Uani 1 1 d . . . . .
N4 N 0.3534(9) 0.7503(4) 0.4126(5) 0.0402(17) Uani 1 1 d . . . . .
N5 N 0.3681(9) 0.5960(5) 0.4211(5) 0.0504(18) Uani 1 1 d . . . . .
N3 N 0.4245(8) 0.8417(5) 0.5086(4) 0.0620(17) Uani 1 1 d . . . . .
N2 N 0.3858(11) 0.9800(5) 0.4647(6) 0.070(2) Uani 1 1 d . . . . .
N1 N 0.2907(11) 0.9822(5) 0.3483(6) 0.062(2) Uani 1 1 d . . . . .
C9 C 0.2740(9) 0.8339(5) 0.3152(5) 0.0408(16) Uani 1 1 d . . . . .
C7 C 0.2020(11) 0.6027(6) 0.2094(5) 0.049(2) Uani 1 1 d . . . . .
H7 H 0.151171 0.545085 0.139791 0.059 Uiso 1 1 calc R U . . .
C6 C 0.2875(11) 0.5300(5) 0.3190(6) 0.0438(18) Uani 1 1 d . . . . .
C8 C 0.1937(11) 0.7561(6) 0.2052(6) 0.050(2) Uani 1 1 d . . . . .
H8 H 0.138187 0.807947 0.133834 0.060 Uiso 1 1 calc R U . . .

loop_
_atom_site_aniso_label
_atom_site_aniso_U_11
_atom_site_aniso_U_22
_atom_site_aniso_U_33
_atom_site_aniso_U_23
_atom_site_aniso_U_13
_atom_site_aniso_U_12
Cl1 0.0723(19) 0.0372(6) 0.0945(13) -0.0024(8) 0.0255(9) -0.0008(10)
N4 0.036(6) 0.043(2) 0.042(3) 0.001(2) -0.004(2) -0.004(2)
N5 0.067(6) 0.041(2) 0.043(3) 0.007(2) 0.000(2) 0.002(3)
N3 0.076(6) 0.063(3) 0.047(4) -0.011(3) -0.010(2) -0.008(4)
N2 0.084(8) 0.053(3) 0.073(5) -0.016(3) 0.009(3) -0.009(3)
N1 0.077(7) 0.041(2) 0.068(4) -0.004(2) 0.008(3) 0.000(3)
C9 0.050(6) 0.037(2) 0.036(3) 0.005(3) 0.004(2) 0.001(3)
C7 0.053(7) 0.054(3) 0.040(4) -0.011(2) 0.000(3) -0.007(3)
C6 0.050(7) 0.035(2) 0.046(4) -0.001(3) 0.009(3) 0.001(3)
C8 0.053(8) 0.060(3) 0.038(4) 0.008(3) -0.004(3) 0.004(3)

loop_
_atom_type_symbol
_atom_type_description
_atom_type_scat_dispersion_real
_atom_type_scat_dispersion_imag
_atom_type_scat_source
C C 0.0033 0.0016 'International Tables Vol C Tables 4.2.6.8 and 6.1.1.4'
H H 0.0000 0.0000 'International Tables Vol C Tables 4.2.6.8 and 6.1.1.4'
Cl Cl 0.1484 0.1585 'International Tables Vol C Tables 4.2.6.8 and 6.1.1.4'
N N 0.0061 0.0033 'International Tables Vol C Tables 4.2.6.8 and 6.1.1.4'

loop_
_geom_angle_atom_site_label_1
_geom_angle_atom_site_label_2
_geom_angle_atom_site_label_3
_geom_angle
_geom_angle_site_symmetry_1
_geom_angle_site_symmetry_3
_geom_angle_publ_flag
N3 N4 N5 121.3(5) . . ?
C9 N4 N5 128.4(5) . . ?
C9 N4 N3 110.3(4) . . ?
C6 N5 N4 111.1(5) . . ?
N2 N3 N4 103.5(5) . . ?
N3 N2 N1 113.9(4) . . ?
N2 N1 C9 104.1(5) . . ?
N4 C9 N1 108.2(5) . . ?
N4 C9 C8 117.9(4) . . ?
N1 C9 C8 133.8(5) . . ?
C6 C7 H7 120.1 . . ?
C8 C7 H7 120.1 . . ?
C8 C7 C6 119.7(5) . . ?
N5 C6 Cl1 114.3(4) . . ?
N5 C6 C7 126.6(4) . . ?
C7 C6 Cl1 119.1(5) . . ?
C9 C8 H8 121.9 . . ?
C7 C8 C9 116.1(6) . . ?
C7 C8 H8 121.9 . . ?

loop_
_geom_bond_atom_site_label_1
_geom_bond_atom_site_label_2
_geom_bond_distance
_geom_bond_site_symmetry_2
_geom_bond_publ_flag
Cl1 C6 1.723(4) . ?
N4 N5 1.358(5) . ?
N4 N3 1.346(6) . ?
N4 C9 1.339(6) . ?
N5 C6 1.301(7) . ?
N3 N2 1.317(6) . ?
N2 N1 1.340(8) . ?
N1 C9 1.346(6) . ?
C9 C8 1.411(8) . ?
C7 H7 0.9300 . ?
C7 C6 1.401(8) . ?
C7 C8 1.346(6) . ?
C8 H8 0.9300 . ?

loop_
_geom_torsion_atom_site_label_1
_geom_torsion_atom_site_label_2
_geom_torsion_atom_site_label_3
_geom_torsion_atom_site_label_4
_geom_torsion
_geom_torsion_site_symmetry_1
_geom_torsion_site_symmetry_2
_geom_torsion_site_symmetry_3
_geom_torsion_site_symmetry_4
_geom_torsion_publ_flag
N4 N5 C6 Cl1 -178.2(5) . . . . ?
N4 N5 C6 C7 2.5(11) . . . . ?
N4 N3 N2 N1 1.4(8) . . . . ?
N4 C9 C8 C7 1.0(11) . . . . ?
N5 N4 N3 N2 179.2(6) . . . . ?
N5 N4 C9 N1 179.7(7) . . . . ?
N5 N4 C9 C8 -0.1(11) . . . . ?
N3 N4 N5 C6 179.0(6) . . . . ?
N3 N4 C9 N1 -0.8(8) . . . . ?
N3 N4 C9 C8 179.3(6) . . . . ?
N3 N2 N1 C9 -1.9(8) . . . . ?
N2 N1 C9 N4 1.5(8) . . . . ?
N2 N1 C9 C8 -178.6(8) . . . . ?
N1 C9 C8 C7 -178.9(7) . . . . ?
C9 N4 N5 C6 -1.5(11) . . . . ?
C9 N4 N3 N2 -0.3(7) . . . . ?
C6 C7 C8 C9 -0.1(12) . . . . ?
C8 C7 C6 Cl1 178.9(6) . . . . ?
C8 C7 C6 N5 -1.8(13) . . . . ?
